data_4101104
_journal_name_full 'Journal of the American Chemical Society'
_journal_paper_doi 10.1021/ja058287t
_journal_year 2006
_chemical_formula_sum 'C11 H16 Cl N'
_chemical_formula_weight 197.70
_space_group_IT_number 19
_symmetry_cell_setting orthorhombic
_symmetry_space_group_name_Hall 'P 2ac 2ab'
_symmetry_space_group_name_H-M 'P 21 21 21'
_cell_angle_alpha 90.00
_cell_angle_beta 90.00
_cell_angle_gamma 90.00
_cell_formula_units_Z 4
_cell_length_a 7.49720(10)
_cell_length_b 7.97470(10)
_cell_length_c 18.6037(7)
_cell_measurement_temperature 173(2)
_cell_volume 1112.28(5)
_diffrn_ambient_temperature 173(2)
_exptl_crystal_density_diffrn 1.181
_cod_depositor_comments
;
The following automatic conversions were performed:
'_symmetry_cell_setting' value 'Orthorhombic' changed to 'orthorhombic'
according to '/home/saulius/struct/CIF-dictionaries/cif_core.dic'
dictionary named 'cif_core.dic' version 2.4.1 from 2010-06-29.

Automatic conversion script
Id: cif_fix_enum 1527 2010-12-29 10:47:43Z saulius 
;
_cod_database_code 4101104

loop_
_symmetry_equiv_pos_as_xyz
'x, y, z'
'-x+1/2, -y, z+1/2'
'-x, y+1/2, -z+1/2'
'x+1/2, -y+1/2, -z'

loop_
_atom_site_label
_atom_site_type_symbol
_atom_site_fract_x
_atom_site_fract_y
_atom_site_fract_z
_atom_site_U_iso_or_equiv
_atom_site_adp_type
_atom_site_occupancy
_atom_site_symmetry_multiplicity
_atom_site_calc_flag
_atom_site_refinement_flags
_atom_site_disorder_assembly
_atom_site_disorder_group
Cl1 Cl 0.12543(6) 0.06900(6) 0.05764(2) 0.04110(13) Uani 1 1 d . . .
N1 N 0.2178(2) -0.61108(19) -0.03088(8) 0.0361(3) Uani 1 1 d . . .
H1A H 0.3364 -0.6262 -0.0418 0.043 Uiso 1 1 calc R . .
H1B H 0.1816 -0.6971 -0.0013 0.043 Uiso 1 1 calc R . .
C2 C 0.1072(3) -0.6083(2) -0.09872(11) 0.0406(4) Uani 1 1 d . . .
H2A H -0.0205 -0.6257 -0.0850 0.049 Uiso 1 1 calc R . .
C3 C 0.1293(4) -0.4264(3) -0.12205(13) 0.0591(6) Uani 1 1 d . . .
H3A H 0.2472 -0.4080 -0.1447 0.071 Uiso 1 1 calc R . .
H3B H 0.0346 -0.3931 -0.1563 0.071 Uiso 1 1 calc R . .
C4 C 0.1139(5) -0.3316(3) -0.05345(14) 0.0693(7) Uani 1 1 d . . .
H4A H -0.0126 -0.3047 -0.0434 0.083 Uiso 1 1 calc R . .
H4B H 0.1819 -0.2254 -0.0564 0.083 Uiso 1 1 calc R . .
C5 C 0.1898(3) -0.4432(2) 0.00577(11) 0.0450(4) Uani 1 1 d . . .
H5A H 0.3072 -0.3976 0.0221 0.054 Uiso 1 1 calc R . .
C5A C 0.0651(4) -0.4580(3) 0.06914(15) 0.0717(8) Uani 1 1 d . . .
H5AA H 0.1190 -0.5305 0.1057 0.107 Uiso 1 1 calc R . .
H5AB H -0.0483 -0.5067 0.0533 0.107 Uiso 1 1 calc R . .
H5AC H 0.0436 -0.3466 0.0895 0.107 Uiso 1 1 calc R . .
C11 C 0.1590(2) -0.7452(2) -0.15086(9) 0.0376(4) Uani 1 1 d . . .
C12 C 0.0530(3) -0.8852(3) -0.15693(11) 0.0482(5) Uani 1 1 d . . .
H12A H -0.0501 -0.8955 -0.1276 0.058 Uiso 1 1 calc R . .
C13 C 0.0944(4) -1.0120(3) -0.20536(12) 0.0586(6) Uani 1 1 d . . .
H13A H 0.0208 -1.1087 -0.2084 0.070 Uiso 1 1 calc R . .
C14 C 0.2413(4) -0.9977(3) -0.24862(13) 0.0623(6) Uani 1 1 d . . .
H14A H 0.2687 -1.0831 -0.2825 0.075 Uiso 1 1 calc R . .
C15 C 0.3483(4) -0.8592(4) -0.24272(13) 0.0663(7) Uani 1 1 d . . .
H15A H 0.4506 -0.8492 -0.2725 0.080 Uiso 1 1 calc R . .
C16 C 0.3091(3) -0.7337(3) -0.19385(13) 0.0563(6) Uani 1 1 d . . .
H16A H 0.3856 -0.6392 -0.1898 0.068 Uiso 1 1 calc R . .

loop_
_atom_site_aniso_label
_atom_site_aniso_U_11
_atom_site_aniso_U_22
_atom_site_aniso_U_33
_atom_site_aniso_U_23
_atom_site_aniso_U_13
_atom_site_aniso_U_12
Cl1 0.0289(2) 0.0456(2) 0.0488(2) 0.0027(2) -0.00179(19) -0.0003(2)
N1 0.0282(8) 0.0353(8) 0.0449(8) -0.0030(6) 0.0036(6) -0.0002(6)
C2 0.0294(9) 0.0353(9) 0.0572(10) -0.0059(8) -0.0051(8) 0.0027(8)
C3 0.0733(15) 0.0353(9) 0.0686(13) -0.0010(10) -0.0199(12) 0.0060(14)
C4 0.092(2) 0.0385(11) 0.0772(15) -0.0107(11) -0.0137(17) 0.0092(13)
C5 0.0381(10) 0.0380(10) 0.0588(11) -0.0109(9) 0.0000(8) -0.0036(8)
C5A 0.0659(16) 0.0678(16) 0.0812(17) -0.0275(13) 0.0249(13) -0.0006(12)
C11 0.0347(10) 0.0359(9) 0.0422(9) 0.0008(8) -0.0051(7) 0.0043(8)
C12 0.0594(13) 0.0420(11) 0.0433(10) 0.0006(8) 0.0014(9) -0.0079(9)
C13 0.0811(19) 0.0428(11) 0.0519(12) -0.0061(10) -0.0102(12) -0.0036(12)
C14 0.0717(17) 0.0649(14) 0.0502(12) -0.0157(11) -0.0121(12) 0.0231(13)
C15 0.0555(16) 0.0872(17) 0.0562(12) -0.0096(12) 0.0088(11) 0.0140(14)
C16 0.0401(11) 0.0617(14) 0.0672(13) -0.0070(12) 0.0032(10) -0.0007(10)

loop_
_geom_bond_atom_site_label_1
_geom_bond_atom_site_label_2
_geom_bond_distance
_geom_bond_site_symmetry_2
_geom_bond_publ_flag
N1 C2 1.510(2) . ?
N1 C5 1.517(2) . ?
C2 C11 1.511(3) . ?
C2 C3 1.523(3) . ?
C3 C4 1.488(3) . ?
C4 C5 1.526(3) . ?
C5 C5A 1.509(3) . ?
C11 C12 1.376(3) . ?
C11 C16 1.384(3) . ?
C12 C13 1.389(3) . ?
C13 C14 1.369(4) . ?
C14 C15 1.369(4) . ?
C15 C16 1.384(3) . ?

loop_
_cod_related_entry_id
_cod_related_entry_database
_cod_related_entry_code
1 ChemSpider 30659978
